data_7106571
loop_
_publ_author_name
'Jin Jin'
'Weiyin Wang'
'Yanhua Liu'
'Hongwei Hou'
'Yaoting Fan'

_publ_section_title
;
 A precise hexagonal octadecanuclear Ag macrocycle with significant
 luminescent properties
;
_journal_name_full Chem.Commun.
_journal_page_first 7461
_journal_paper_doi 10.1039/c1cc12142a
_journal_volume 47
_journal_year 2011
_chemical_formula_sum 'C72 H84 Ag6 N42 O28'
_chemical_formula_weight 2633.03
_chemical_name_systematic
;
?
;
_space_group_IT_number 175
_symmetry_cell_setting hexagonal
_symmetry_space_group_name_Hall '-P 6'
_symmetry_space_group_name_H-M 'P 6/m'
_atom_sites_solution_hydrogens geom
_atom_sites_solution_primary direct
_atom_sites_solution_secondary difmap
_audit_creation_method SHELXL-97
_cell_angle_alpha 90.00
_cell_angle_beta 90.00
_cell_angle_gamma 120.00
_cell_formula_units_Z 3
_cell_length_a 26.362(4)
_cell_length_b 26.362(4)
_cell_length_c 17.809(4)
_cell_measurement_temperature 113(2)
_cell_volume 10718(3)
_computing_structure_refinement 'SHELXL-97 (Sheldrick, 1997)'
_computing_structure_solution 'SHELXS-97 (Sheldrick, 1990)'
_diffrn_ambient_temperature 113(2)
_diffrn_measured_fraction_theta_full 0.952
_diffrn_measured_fraction_theta_max 0.952
_diffrn_radiation_monochromator graphite
_diffrn_radiation_source 'fine-focus sealed tube'
_diffrn_radiation_type MoK\a
_diffrn_radiation_wavelength 0.71073
_diffrn_reflns_av_R_equivalents 0.0419
_diffrn_reflns_av_sigmaI/netI 0.0173
_diffrn_reflns_limit_h_max 31
_diffrn_reflns_limit_h_min -24
_diffrn_reflns_limit_k_max 31
_diffrn_reflns_limit_k_min -31
_diffrn_reflns_limit_l_max 21
_diffrn_reflns_limit_l_min -20
_diffrn_reflns_number 61090
_diffrn_reflns_theta_full 25.00
_diffrn_reflns_theta_max 25.00
_diffrn_reflns_theta_min 2.62
_exptl_absorpt_coefficient_mu 0.873
_exptl_absorpt_correction_T_max 0.8730
_exptl_absorpt_correction_T_min 0.8518
_exptl_absorpt_correction_type multi-scan
_exptl_crystal_density_diffrn 1.224
_exptl_crystal_density_method 'not measured'
_exptl_crystal_F_000 3948
_exptl_crystal_size_max 0.19
_exptl_crystal_size_mid 0.18
_exptl_crystal_size_min 0.16
_platon_squeeze_details
;
;
_refine_diff_density_max 2.196
_refine_diff_density_min -1.346
_refine_diff_density_rms 0.123
_refine_ls_extinction_method none
_refine_ls_goodness_of_fit_ref 1.023
_refine_ls_hydrogen_treatment constr
_refine_ls_matrix_type full
_refine_ls_number_parameters 364
_refine_ls_number_reflns 6225
_refine_ls_number_restraints 18
_refine_ls_restrained_S_all 1.074
_refine_ls_R_factor_all 0.1077
_refine_ls_R_factor_gt 0.0991
_refine_ls_shift/su_max 0.594
_refine_ls_shift/su_mean 0.019
_refine_ls_structure_factor_coef Fsqd
_refine_ls_weighting_details 'calc w=1/[\s^2^(Fo^2^)+(0.1965P)^2^+15.9609P] where P=(Fo^2^+2Fc^2^)/3'
_refine_ls_weighting_scheme calc
_refine_ls_wR_factor_gt 0.2942
_refine_ls_wR_factor_ref 0.3036
_reflns_number_gt 5298
_reflns_number_total 6225
_reflns_threshold_expression >2sigma(I)
_cod_data_source_file c1cc12142a.txt
_cod_data_source_block p3
_cod_original_sg_symbol_H-M P6/m
_cod_database_code 7106571

loop_
_symmetry_equiv_pos_as_xyz
'x, y, z'
'x-y, x, z'
'-y, x-y, z'
'-x, -y, z'
'-x+y, -x, z'
'y, -x+y, z'
'-x, -y, -z'
'-x+y, -x, -z'
'y, -x+y, -z'
'x, y, -z'
'x-y, x, -z'
'-y, x-y, -z'

loop_
_atom_site_label
_atom_site_type_symbol
_atom_site_fract_x
_atom_site_fract_y
_atom_site_fract_z
_atom_site_U_iso_or_equiv
_atom_site_adp_type
_atom_site_occupancy
_atom_site_symmetry_multiplicity
_atom_site_calc_flag
_atom_site_refinement_flags
_atom_site_disorder_assembly
_atom_site_disorder_group
Ag1 Ag 0.353094(7) -0.042500(7) 0.0000 0.08026(6) Uani 1 2 d S . .
Ag2 Ag 0.588413(8) 0.215305(8) 0.0000 0.08949(7) Uani 1 2 d S . .
Ag3 Ag 0.336441(11) 0.205075(8) 0.0000 0.11311(8) Uani 1 2 d S . .
N1 N 0.35631(6) -0.04557(5) 0.11895(9) 0.0915(6) Uani 1 1 d . . .
N2 N 0.36665(8) -0.02725(6) 0.23870(9) 0.1114(7) Uani 1 1 d . . .
N3 N 0.35290(8) -0.08482(6) 0.23337(10) 0.1125(7) Uani 1 1 d . . .
N4 N 0.59456(6) 0.21991(6) 0.12131(9) 0.0974(6) Uani 1 1 d . . .
N5 N 0.57859(6) 0.21275(6) 0.23910(9) 0.1028(6) Uani 1 1 d . . .
N6 N 0.63701(8) 0.23733(11) 0.23063(14) 0.1618(10) Uani 1 1 d . . .
N7 N 0.32867(7) 0.20159(6) 0.11978(9) 0.1080(6) Uani 1 1 d . . .
N8 N 0.33522(7) 0.18868(6) 0.23944(10) 0.1095(6) Uani 1 1 d . . .
N9 N 0.29664(8) 0.20817(8) 0.23463(12) 0.1414(7) Uani 1 1 d . . .
N10 N 0.48546(9) 0.27802(10) 0.0000 0.1151(10) Uani 1 2 d S . .
N11 N 0.49517(8) 0.06749(6) 0.03586(9) 0.1062(11) Uani 0.50 1 d PD . .
N12 N 0.15610(4) 0.07091(4) 0.0000 0.0577(5) Uani 1 2 d SD . .
C1 C 0.36910(8) -0.00569(6) 0.17169(10) 0.0977(7) Uani 1 1 d . . .
H1 H 0.3788 0.0336 0.1622 0.117 Uiso 1 1 calc R . .
C2 C 0.34761(8) -0.09425(6) 0.16070(12) 0.0979(7) Uani 1 1 d . . .
H2 H 0.3387 -0.1306 0.1386 0.117 Uiso 1 1 calc R . .
C3 C 0.37802(14) -0.00026(8) 0.31596(14) 0.1645(15) Uani 1 1 d . . .
H3A H 0.4059 -0.0084 0.3432 0.197 Uiso 1 1 calc R . .
H3B H 0.3410 -0.0176 0.3448 0.197 Uiso 1 1 calc R . .
C4 C 0.40335(11) 0.06576(7) 0.30893(9) 0.1237(9) Uani 1 1 d . . .
C5 C 0.36458(11) 0.08832(8) 0.30834(10) 0.1168(10) Uani 1 1 d . . .
C6 C 0.29765(12) 0.04974(11) 0.30583(15) 0.1611(13) Uani 1 1 d . . .
H6A H 0.2870 0.0154 0.2742 0.242 Uiso 1 1 calc R . .
H6B H 0.2806 0.0723 0.2849 0.242 Uiso 1 1 calc R . .
H6C H 0.2827 0.0369 0.3568 0.242 Uiso 1 1 calc R . .
C7 C 0.38796(9) 0.14944(7) 0.31032(10) 0.1001(7) Uani 1 1 d . . .
C8 C 0.44921(8) 0.18709(7) 0.30960(10) 0.0933(7) Uani 1 1 d . . .
C9 C 0.47579(10) 0.25277(7) 0.30741(12) 0.1116(8) Uani 1 1 d . . .
H9A H 0.4923 0.2692 0.3567 0.167 Uiso 1 1 calc R . .
H9B H 0.4455 0.2624 0.2945 0.167 Uiso 1 1 calc R . .
H9C H 0.5069 0.2693 0.2695 0.167 Uiso 1 1 calc R . .
C10 C 0.48518(8) 0.16215(7) 0.31098(10) 0.0974(6) Uani 1 1 d . . .
C11 C 0.46437(9) 0.10356(7) 0.31041(11) 0.1085(8) Uani 1 1 d . . .
C12 C 0.50311(11) 0.07622(9) 0.31113(14) 0.1747(10) Uani 1 1 d . . .
H12A H 0.5356 0.0971 0.2758 0.262 Uiso 1 1 calc R . .
H12B H 0.4801 0.0350 0.2962 0.262 Uiso 1 1 calc R . .
H12C H 0.5187 0.0788 0.3618 0.262 Uiso 1 1 calc R . .
C13 C 0.54907(9) 0.20093(10) 0.31457(11) 0.1264(8) Uani 1 1 d . . .
H13A H 0.5658 0.1829 0.3477 0.152 Uiso 1 1 calc R . .
H13B H 0.5577 0.2387 0.3374 0.152 Uiso 1 1 calc R . .
C14 C 0.64459(10) 0.23917(14) 0.15792(15) 0.1564(14) Uani 1 1 d . . .
H14 H 0.6815 0.2526 0.1343 0.188 Uiso 1 1 calc R . .
C15 C 0.55406(8) 0.20159(8) 0.17282(11) 0.0998(7) Uani 1 1 d . . .
H15 H 0.5131 0.1830 0.1636 0.120 Uiso 1 1 calc R . .
C16 C 0.35057(9) 0.17744(9) 0.31496(12) 0.1196(9) Uani 1 1 d . . .
H16A H 0.3143 0.1514 0.3430 0.144 Uiso 1 1 calc R . .
H16B H 0.3719 0.2149 0.3428 0.144 Uiso 1 1 calc R . .
C17 C 0.35336(8) 0.18451(7) 0.17309(11) 0.0997(7) Uani 1 1 d . . .
H17 H 0.3803 0.1713 0.1635 0.120 Uiso 1 1 calc R . .
C18 C 0.29454(9) 0.21648(9) 0.16348(15) 0.1288(8) Uani 1 1 d . . .
H18 H 0.2715 0.2315 0.1428 0.155 Uiso 1 1 calc R . .
O1 O 0.46320(14) 0.25069(15) 0.05057(17) 0.3164(19) Uani 1 1 d . . .
O2 O 0.49722(8) 0.33077(10) 0.0000 0.1532(10) Uani 1 2 d S . .
O3 O 0.50157(8) 0.03001(6) 0.0000 0.306(3) Uani 1 2 d SDU . .
O4 O 0.50394(10) 0.07057(11) 0.10416(7) 0.1517(18) Uani 0.50 1 d PD . .
H4 H 0.5004 0.0389 0.1196 0.228 Uiso 0.50 1 calc PR . .
O5 O 0.49503(10) 0.10785(6) 0.0000 0.241(3) Uani 1 2 d SD . .
O6 O 0.42188(7) 0.12998(6) 0.09378(14) 0.1375(7) Uani 1 1 d . . .
O7 O 0.5000 0.0000 0.14661(18) 0.1730(15) Uani 1 2 d S . .
O8 O 0.16280(8) 0.02798(6) 0.0000 0.817(12) Uani 1 2 d SD . .
O9 O 0.17537(9) 0.09215(10) 0.07335(10) 0.853(5) Uani 1 1 d D . .
O10 O 0.10976(6) 0.07091(9) 0.0000 0.820(14) Uani 1 2 d SD . .
O11 O 0.5365(3) 0.2883(2) 0.0000 0.325(4) Uani 1 2 d S . .

loop_
_atom_site_aniso_label
_atom_site_aniso_U_11
_atom_site_aniso_U_22
_atom_site_aniso_U_33
_atom_site_aniso_U_23
_atom_site_aniso_U_13
_atom_site_aniso_U_12
Ag1 0.08321(8) 0.06652(7) 0.07770(10) 0.000 0.000 0.02742(6)
Ag2 0.08581(8) 0.08179(8) 0.09294(12) 0.000 0.000 0.03596(6)
Ag3 0.15528(13) 0.09263(8) 0.10614(14) 0.000 0.000 0.07302(7)
N1 0.1073(8) 0.0664(6) 0.0871(9) -0.0070(6) 0.0048(7) 0.0332(5)
N2 0.1750(13) 0.0600(5) 0.0754(8) 0.0006(6) 0.0135(8) 0.0410(6)
N3 0.1682(11) 0.0610(5) 0.0942(10) 0.0139(6) 0.0015(9) 0.0468(6)
N4 0.0912(6) 0.1021(7) 0.1003(10) -0.0079(7) -0.0255(6) 0.0494(5)
N5 0.1202(8) 0.1091(7) 0.0875(9) -0.0124(7) -0.0315(7) 0.0635(5)
N6 0.1211(10) 0.1960(17) 0.1453(14) -0.0150(13) -0.0646(9) 0.0620(10)
N7 0.1318(8) 0.0970(6) 0.1087(10) -0.0081(7) 0.0089(8) 0.0673(5)
N8 0.1243(7) 0.1030(6) 0.1163(10) -0.0286(7) 0.0048(8) 0.0682(5)
N9 0.1960(10) 0.1705(9) 0.1109(13) -0.0219(9) 0.0031(10) 0.1315(6)
N10 0.0886(10) 0.1105(13) 0.144(2) 0.000 0.000 0.0479(8)
N11 0.1084(11) 0.1063(11) 0.133(2) 0.0285(12) 0.0101(12) 0.0757(7)
N12 0.0474(5) 0.0383(4) 0.0850(10) 0.000 0.000 0.0196(3)
C1 0.1503(12) 0.0700(6) 0.0717(9) 0.0068(7) 0.0130(9) 0.0542(6)
C2 0.1245(11) 0.0606(6) 0.0946(12) 0.0034(7) 0.0041(10) 0.0359(6)
C3 0.293(3) 0.0714(9) 0.0910(13) 0.0187(9) 0.0481(15) 0.0624(12)
C4 0.2409(17) 0.0858(7) 0.0486(7) 0.0046(6) 0.0131(10) 0.0850(8)
C5 0.1531(16) 0.0771(9) 0.0625(9) -0.0081(8) 0.0164(10) 0.0142(10)
C6 0.1644(18) 0.1184(15) 0.1211(15) -0.0183(12) 0.0583(13) 0.0111(14)
C7 0.1216(11) 0.0870(8) 0.0772(10) -0.0082(8) 0.0124(9) 0.0413(7)
C8 0.1385(11) 0.0837(7) 0.0599(8) -0.0043(7) -0.0016(8) 0.0572(6)
C9 0.1654(13) 0.0775(7) 0.0947(12) -0.0073(8) -0.0138(11) 0.0630(7)
C10 0.1397(10) 0.0851(7) 0.0788(9) -0.0055(7) -0.0258(8) 0.0647(5)
C11 0.1808(13) 0.0806(7) 0.0708(10) 0.0022(7) -0.0027(10) 0.0704(7)
C12 0.3369(16) 0.1709(9) 0.1041(14) -0.0343(10) -0.0658(13) 0.1928(7)
C13 0.1673(11) 0.1562(11) 0.0864(11) -0.0396(9) -0.0550(9) 0.1038(8)
C14 0.1098(14) 0.206(2) 0.1040(15) -0.0030(16) -0.0296(11) 0.0413(14)
C15 0.0973(9) 0.0949(9) 0.0895(11) -0.0130(9) -0.0142(9) 0.0348(7)
C16 0.1193(10) 0.1372(11) 0.1077(13) -0.0134(10) 0.0168(10) 0.0682(8)
C17 0.1034(8) 0.0975(8) 0.1024(12) -0.0114(8) 0.0094(9) 0.0534(6)
C18 0.1736(10) 0.1473(9) 0.1163(16) -0.0173(10) -0.0083(11) 0.1182(6)
O1 0.316(2) 0.206(3) 0.300(2) 0.025(2) 0.2043(15) 0.035(2)
O2 0.1407(9) 0.1864(11) 0.186(2) 0.000 0.000 0.1216(6)
O3 0.1024(11) 0.1466(13) 0.696(9) 0.000 0.000 0.0821(8)
O4 0.0868(14) 0.251(3) 0.0784(15) 0.0278(19) 0.0067(12) 0.0553(16)
O5 0.253(3) 0.265(3) 0.202(4) 0.000 0.000 0.127(2)
O6 0.1449(9) 0.1341(8) 0.1386(14) -0.0285(8) -0.0074(9) 0.0734(6)
O7 0.1464(18) 0.186(2) 0.156(2) 0.000 0.000 0.0595(15)
O8 0.302(6) 1.18(2) 0.168(5) 0.000 0.000 -0.229(10)
O9 0.285(3) 0.355(3) 1.971(16) 0.591(5) 0.496(5) 0.199(2)
O10 1.41(3) 0.162(4) 0.161(4) 0.000 0.000 -0.154(8)
O11 0.350(5) 0.256(4) 0.409(8) 0.000 0.000 0.182(3)

loop_
_atom_type_symbol
_atom_type_description
_atom_type_scat_dispersion_real
_atom_type_scat_dispersion_imag
_atom_type_scat_source
C C 0.0033 0.0016 'International Tables Vol C Tables 4.2.6.8 and 6.1.1.4'
H H 0.0000 0.0000 'International Tables Vol C Tables 4.2.6.8 and 6.1.1.4'
Ag Ag -0.8971 1.1015 'International Tables Vol C Tables 4.2.6.8 and 6.1.1.4'
N N 0.0061 0.0033 'International Tables Vol C Tables 4.2.6.8 and 6.1.1.4'
O O 0.0106 0.0060 'International Tables Vol C Tables 4.2.6.8 and 6.1.1.4'

loop_
_geom_angle_atom_site_label_1
_geom_angle_atom_site_label_2
_geom_angle_atom_site_label_3
_geom_angle
_geom_angle_site_symmetry_1
_geom_angle_site_symmetry_3
_geom_angle_publ_flag
N1 Ag1 N1 172.25(10) 10 . ?
N4 Ag2 N4 172.27(6) . 10 ?
N7 Ag3 N7 170.48(9) 10 . ?
C1 N1 C2 102.22(15) . . ?
C1 N1 Ag1 132.67(12) . . ?
C2 N1 Ag1 125.01(12) . . ?
C1 N2 N3 110.14(15) . . ?
C1 N2 C3 132.18(16) . . ?
N3 N2 C3 117.63(16) . . ?
C2 N3 N2 102.80(15) . . ?
C14 N4 C15 105.66(18) . . ?
C14 N4 Ag2 123.02(15) . . ?
C15 N4 Ag2 131.07(13) . . ?
C15 N5 N6 108.96(18) . . ?
C15 N5 C13 127.84(16) . . ?
N6 N5 C13 123.20(17) . . ?
C14 N6 N5 104.2(2) . . ?
C17 N7 C18 100.90(18) . . ?
C17 N7 Ag3 131.58(16) . . ?
C18 N7 Ag3 127.52(16) . . ?
C17 N8 N9 110.67(19) . . ?
C17 N8 C16 131.4(2) . . ?
N9 N8 C16 117.87(18) . . ?
C18 N9 N8 103.3(2) . . ?
O1 N10 O1 107.2(3) 10 . ?
O1 N10 O2 118.0(3) 10 . ?
O1 N10 O2 118.0(3) . . ?
O1 N10 O11 107.8(3) 10 . ?
O1 N10 O11 107.8(3) . . ?
O2 N10 O11 96.7(3) . . ?
O4 N11 O5 122.1(2) . . ?
O4 N11 N11 170.52(15) . 10 ?
O5 N11 N11 59.07(9) . 10 ?
O4 N11 O3 117.3(2) . . ?
O5 N11 O3 118.11(15) . . ?
N11 N11 O3 59.46(9) 10 . ?
O10 N12 O8 127.14(14) . . ?
O10 N12 O9 99.29(13) . . ?
O8 N12 O9 100.16(14) . . ?
O10 N12 O9 99.29(13) . 10 ?
O8 N12 O9 100.16(14) . 10 ?
O9 N12 O9 135.40(16) . 10 ?
N2 C1 N1 111.40(16) . . ?
N2 C1 H1 124.3 . . ?
N1 C1 H1 124.3 . . ?
N3 C2 N1 113.40(16) . . ?
N3 C2 H2 123.3 . . ?
N1 C2 H2 123.3 . . ?
N2 C3 C4 109.49(17) . . ?
N2 C3 H3A 109.8 . . ?
C4 C3 H3A 109.8 . . ?
N2 C3 H3B 109.8 . . ?
C4 C3 H3B 109.8 . . ?
H3A C3 H3B 108.2 . . ?
C11 C4 C5 120.83(17) . . ?
C11 C4 C3 120.0(3) . . ?
C5 C4 C3 118.9(2) . . ?
C7 C5 C4 119.0(2) . . ?
C7 C5 C6 117.4(3) . . ?
C4 C5 C6 123.6(2) . . ?
C5 C6 H6A 109.5 . . ?
C5 C6 H6B 109.5 . . ?
H6A C6 H6B 109.5 . . ?
C5 C6 H6C 109.5 . . ?
H6A C6 H6C 109.5 . . ?
H6B C6 H6C 109.5 . . ?
C5 C7 C8 119.8(2) . . ?
C5 C7 C16 123.01(19) . . ?
C8 C7 C16 117.17(16) . . ?
C10 C8 C7 118.39(16) . . ?
C10 C8 C9 120.32(17) . . ?
C7 C8 C9 121.3(2) . . ?
C8 C9 H9A 109.5 . . ?
C8 C9 H9B 109.5 . . ?
H9A C9 H9B 109.5 . . ?
C8 C9 H9C 109.5 . . ?
H9A C9 H9C 109.5 . . ?
H9B C9 H9C 109.5 . . ?
C11 C10 C8 123.52(17) . . ?
C11 C10 C13 117.5(2) . . ?
C8 C10 C13 118.94(17) . . ?
C10 C11 C4 118.4(2) . . ?
C10 C11 C12 123.81(18) . . ?
C4 C11 C12 117.84(17) . . ?
C11 C12 H12A 109.5 . . ?
C11 C12 H12B 109.5 . . ?
H12A C12 H12B 109.5 . . ?
C11 C12 H12C 109.5 . . ?
H12A C12 H12C 109.5 . . ?
H12B C12 H12C 109.5 . . ?
C10 C13 N5 113.51(15) . . ?
C10 C13 H13A 108.9 . . ?
N5 C13 H13A 108.9 . . ?
C10 C13 H13B 108.9 . . ?
N5 C13 H13B 108.9 . . ?
H13A C13 H13B 107.7 . . ?
N4 C14 N6 111.6(2) . . ?
N4 C14 H14 124.2 . . ?
N6 C14 H14 124.2 . . ?
N5 C15 N4 109.32(17) . . ?
N5 C15 H15 125.3 . . ?
N4 C15 H15 125.3 . . ?
N8 C16 C7 111.21(18) . . ?
N8 C16 H16A 109.4 . . ?
C7 C16 H16A 109.4 . . ?
N8 C16 H16B 109.4 . . ?
C7 C16 H16B 109.4 . . ?
H16A C16 H16B 108.0 . . ?
N8 C17 N7 110.6(2) . . ?
N8 C17 H17 124.7 . . ?
N7 C17 H17 124.7 . . ?
N9 C18 N7 114.4(2) . . ?
N9 C18 H18 122.8 . . ?
N7 C18 H18 122.8 . . ?
N11 O3 N11 61.08(19) 10 . ?
N11 O3 O3 147.89(9) 10 7_655 ?
N11 O3 O3 147.89(9) . 7_655 ?
N11 O4 H4 109.5 . . ?
N11 O5 N11 61.85(19) . 10 ?
O10 O9 N12 36.84(9) . . ?
N12 O10 O9 43.87(8) . . ?
N12 O10 O9 43.87(8) . 10 ?
O9 O10 O9 81.04(13) . 10 ?

loop_
_geom_bond_atom_site_label_1
_geom_bond_atom_site_label_2
_geom_bond_distance
_geom_bond_site_symmetry_2
_geom_bond_publ_flag
Ag1 N1 2.1233(16) 10 ?
Ag1 N1 2.1233(16) . ?
Ag2 N4 2.1654(17) . ?
Ag2 N4 2.1654(17) 10 ?
Ag3 N7 2.1405(17) 10 ?
Ag3 N7 2.1405(17) . ?
N1 C1 1.322(2) . ?
N1 C2 1.399(2) . ?
N2 C1 1.309(2) . ?
N2 N3 1.376(2) . ?
N2 C3 1.508(3) . ?
N3 C2 1.312(3) . ?
N4 C14 1.324(3) . ?
N4 C15 1.303(2) . ?
N5 C15 1.307(3) . ?
N5 N6 1.348(2) . ?
N5 C13 1.505(3) . ?
N6 C14 1.308(4) . ?
N7 C17 1.349(3) . ?
N7 C18 1.387(3) . ?
N8 C17 1.300(3) . ?
N8 N9 1.352(3) . ?
N8 C16 1.476(3) . ?
N9 C18 1.292(3) . ?
N10 O1 1.119(3) 10 ?
N10 O1 1.119(3) . ?
N10 O2 1.264(4) . ?
N10 O11 1.232(7) . ?
N11 O4 1.233(2) . ?
N11 O5 1.243(3) . ?
N11 N11 1.277(3) 10 ?
N11 O3 1.257(3) . ?
N12 O10 1.222(2) . ?
N12 O8 1.229(2) . ?
N12 O9 1.4120(18) . ?
N12 O9 1.4120(18) 10 ?
C1 H1 0.9500 . ?
C2 H2 0.9500 . ?
C3 C4 1.526(3) . ?
C3 H3A 0.9900 . ?
C3 H3B 0.9900 . ?
C4 C11 1.407(3) . ?
C4 C5 1.416(4) . ?
C5 C7 1.409(3) . ?
C5 C6 1.535(4) . ?
C6 H6A 0.9800 . ?
C6 H6B 0.9800 . ?
C6 H6C 0.9800 . ?
C7 C8 1.410(3) . ?
C7 C16 1.501(4) . ?
C8 C10 1.398(3) . ?
C8 C9 1.509(2) . ?
C9 H9A 0.9800 . ?
C9 H9B 0.9800 . ?
C9 H9C 0.9800 . ?
C10 C11 1.356(2) . ?
C10 C13 1.471(3) . ?
C11 C12 1.516(4) . ?
C12 H12A 0.9800 . ?
C12 H12B 0.9800 . ?
C12 H12C 0.9800 . ?
C13 H13A 0.9900 . ?
C13 H13B 0.9900 . ?
C14 H14 0.9500 . ?
C15 H15 0.9500 . ?
C16 H16A 0.9900 . ?
C16 H16B 0.9900 . ?
C17 H17 0.9500 . ?
C18 H18 0.9500 . ?
O3 N11 1.257(3) 10 ?
O3 O3 1.543(3) 7_655 ?
O4 H4 0.8400 . ?
O5 N11 1.243(3) 10 ?
O9 O10 2.011(2) . ?
O10 O9 2.011(2) 10 ?

loop_
_geom_torsion_atom_site_label_1
_geom_torsion_atom_site_label_2
_geom_torsion_atom_site_label_3
_geom_torsion_atom_site_label_4
_geom_torsion
_geom_torsion_site_symmetry_1
_geom_torsion_site_symmetry_2
_geom_torsion_site_symmetry_3
_geom_torsion_site_symmetry_4
_geom_torsion_publ_flag
N1 Ag1 N1 C1 133.7(4) 10 . . . ?
N1 Ag1 N1 C2 -42.1(5) 10 . . . ?
C1 N2 N3 C2 -0.3(2) . . . . ?
C3 N2 N3 C2 -178.1(2) . . . . ?
N4 Ag2 N4 C14 -24.7(9) 10 . . . ?
N4 Ag2 N4 C15 161.9(6) 10 . . . ?
C15 N5 N6 C14 -0.6(3) . . . . ?
C13 N5 N6 C14 179.1(3) . . . . ?
N7 Ag3 N7 C17 132.8(5) 10 . . . ?
N7 Ag3 N7 C18 -46.2(6) 10 . . . ?
C17 N8 N9 C18 -1.64(17) . . . . ?
C16 N8 N9 C18 176.94(14) . . . . ?
N3 N2 C1 N1 1.6(3) . . . . ?
C3 N2 C1 N1 179.0(3) . . . . ?
C2 N1 C1 N2 -2.1(2) . . . . ?
Ag1 N1 C1 N2 -178.56(14) . . . . ?
N2 N3 C2 N1 -1.1(2) . . . . ?
C1 N1 C2 N3 2.0(2) . . . . ?
Ag1 N1 C2 N3 178.82(14) . . . . ?
C1 N2 C3 C4 -7.7(4) . . . . ?
N3 N2 C3 C4 169.5(2) . . . . ?
N2 C3 C4 C11 -95.0(3) . . . . ?
N2 C3 C4 C5 91.1(3) . . . . ?
C11 C4 C5 C7 -0.9(3) . . . . ?
C3 C4 C5 C7 172.99(17) . . . . ?
C11 C4 C5 C6 179.27(18) . . . . ?
C3 C4 C5 C6 -6.9(3) . . . . ?
C4 C5 C7 C8 2.7(3) . . . . ?
C6 C5 C7 C8 -177.44(18) . . . . ?
C4 C5 C7 C16 -175.88(17) . . . . ?
C6 C5 C7 C16 4.0(3) . . . . ?
C5 C7 C8 C10 -3.4(3) . . . . ?
C16 C7 C8 C10 175.29(17) . . . . ?
C5 C7 C8 C9 176.63(17) . . . . ?
C16 C7 C8 C9 -4.7(3) . . . . ?
C7 C8 C10 C11 2.3(3) . . . . ?
C9 C8 C10 C11 -177.68(18) . . . . ?
C7 C8 C10 C13 -176.59(17) . . . . ?
C9 C8 C10 C13 3.4(3) . . . . ?
C8 C10 C11 C4 -0.5(3) . . . . ?
C13 C10 C11 C4 178.41(16) . . . . ?
C8 C10 C11 C12 179.38(19) . . . . ?
C13 C10 C11 C12 -1.7(3) . . . . ?
C5 C4 C11 C10 -0.2(3) . . . . ?
C3 C4 C11 C10 -174.03(18) . . . . ?
C5 C4 C11 C12 179.87(18) . . . . ?
C3 C4 C11 C12 6.1(3) . . . . ?
C11 C10 C13 N5 84.2(2) . . . . ?
C8 C10 C13 N5 -96.9(2) . . . . ?
C15 N5 C13 C10 12.9(3) . . . . ?
N6 N5 C13 C10 -166.7(2) . . . . ?
C15 N4 C14 N6 -4.6(4) . . . . ?
Ag2 N4 C14 N6 -179.5(2) . . . . ?
N5 N6 C14 N4 3.2(4) . . . . ?
N6 N5 C15 N4 -2.3(3) . . . . ?
C13 N5 C15 N4 178.1(2) . . . . ?
C14 N4 C15 N5 4.1(3) . . . . ?
Ag2 N4 C15 N5 178.39(14) . . . . ?
C17 N8 C16 C7 -8.5(2) . . . . ?
N9 N8 C16 C7 173.24(13) . . . . ?
C5 C7 C16 N8 -90.2(2) . . . . ?
C8 C7 C16 N8 91.20(19) . . . . ?
N9 N8 C17 N7 0.75(17) . . . . ?
C16 N8 C17 N7 -177.58(14) . . . . ?
C18 N7 C17 N8 0.43(16) . . . . ?
Ag3 N7 C17 N8 -178.79(10) . . . . ?
N8 N9 C18 N7 2.00(19) . . . . ?
C17 N7 C18 N9 -1.57(18) . . . . ?
Ag3 N7 C18 N9 177.69(11) . . . . ?
O4 N11 O3 N11 -169.82(13) . . . 10 ?
O5 N11 O3 N11 -7.4(2) . . . 10 ?
O4 N11 O3 O3 30.1(5) . . . 7_655 ?
O5 N11 O3 O3 -167.5(3) . . . 7_655 ?
N11 N11 O3 O3 -160.1(4) 10 . . 7_655 ?
O4 N11 O5 N11 168.96(18) . . . 10 ?
O3 N11 O5 N11 7.4(2) . . . 10 ?
O8 N12 O9 O10 -130.61(14) . . . . ?
O9 N12 O9 O10 113.5(4) 10 . . . ?
O8 N12 O10 O9 110.37(10) . . . . ?
O9 N12 O10 O9 -139.3(2) 10 . . . ?
O8 N12 O10 O9 -110.37(10) . . . 10 ?
O9 N12 O10 O9 139.3(2) . . . 10 ?
N12 O9 O10 O9 -27.24(14) . . . 10 ?

loop_
_platon_squeeze_void_nr
_platon_squeeze_void_average_x
_platon_squeeze_void_average_y
_platon_squeeze_void_average_z
_platon_squeeze_void_volume
_platon_squeeze_void_count_electrons
1 -0.007 -0.006 -0.139 3755.6 77.3
